data_2007749
loop_
_publ_author_name
'Mizuguchi, Jin'

_publ_section_title 3,6-Bis(4-<i>tert</i>-butylphenyl)-1,2,4,5-tetrahydropyrrolo[3,4-<i>c</i>]pyrrole-1,4-dione
_journal_issue 10
_journal_name_full 'Acta Crystallographica Section C'
_journal_page_first 1482
_journal_page_last 1484
_journal_paper_doi 10.1107/S0108270198005563
_journal_volume 54
_journal_year 1998
_chemical_formula_moiety 'C26 H28 N2 O2'
_chemical_formula_sum 'C26 H28 N2 O2'
_chemical_formula_weight 400.52
_space_group_IT_number 2
_symmetry_cell_setting triclinic
_symmetry_space_group_name_Hall '-P 1'
_symmetry_space_group_name_H-M 'P -1'
_cell_angle_alpha 96.310(10)
_cell_angle_beta 91.130(10)
_cell_angle_gamma 82.200(10)
_cell_formula_units_Z 2
_cell_length_a 9.8720(10)
_cell_length_b 15.7790(10)
_cell_length_c 7.2290(10)
_cell_measurement_reflns_used 25
_cell_measurement_temperature 298.2
_cell_measurement_theta_max 17.5
_cell_measurement_theta_min 10.0
_cell_volume 1108.9(2)
_computing_cell_refinement 'CAD-4 Software'
_computing_data_collection 'CAD-4 Software (Enraf-Nonius, 1989)'
_computing_data_reduction 'TEXSAN (Molecular Structure Corporation, 1995)'
_computing_molecular_graphics 'ORTEPII (Johnson, 1976)'
_computing_publication_material TEXSAN
_computing_structure_refinement TEXSAN
_computing_structure_solution 'SHELXS86 (Sheldrick, 1985)'
_diffrn_ambient_temperature 298.2
_diffrn_measurement_device 'NONIUS CAD-4'
_diffrn_measurement_method \q/2\q
_diffrn_radiation_monochromator graphite
_diffrn_radiation_source 'X-ray sealed tube'
_diffrn_radiation_type CuK\a
_diffrn_radiation_wavelength 1.5418
_diffrn_reflns_av_sigmaI/netI 0.080
_diffrn_reflns_limit_h_max 11
_diffrn_reflns_limit_h_min -11
_diffrn_reflns_limit_k_max 18
_diffrn_reflns_limit_k_min -18
_diffrn_reflns_limit_l_max 0
_diffrn_reflns_limit_l_min -8
_diffrn_reflns_number 3788
_diffrn_reflns_reduction_process 'Lp corrections applied'
_diffrn_reflns_theta_max 65
_diffrn_reflns_theta_min 3
_diffrn_standards_decay_% 0.8
_diffrn_standards_interval_time 60
_diffrn_standards_number 3
_exptl_absorpt_coefficient_mu 0.598
_exptl_absorpt_correction_type none
_exptl_crystal_colour orange
_exptl_crystal_density_diffrn 1.199
_exptl_crystal_density_meas 1.150
_exptl_crystal_density_method 'flotation in benzene/carbontetrachloride'
_exptl_crystal_description platelet
_exptl_crystal_F_000 428
_exptl_crystal_size_max 0.43
_exptl_crystal_size_mid 0.18
_exptl_crystal_size_min 0.05
_refine_diff_density_max 0.23
_refine_diff_density_min -0.23
_refine_ls_extinction_coef 0.050(10)
_refine_ls_extinction_method 'Zachariasen (1967) type 2 Gaussian isotropic'
_refine_ls_goodness_of_fit_obs 1.286
_refine_ls_hydrogen_treatment noref
_refine_ls_matrix_type full
_refine_ls_number_constraints 0
_refine_ls_number_parameters 272
_refine_ls_number_reflns 2335
_refine_ls_number_restraints 0
_refine_ls_R_factor_obs 0.061
_refine_ls_shift/esd_max 0.0010
_refine_ls_shift/esd_mean 0.0000
_refine_ls_structure_factor_coef F
_refine_ls_weighting_details 'w = 1/[\s^2^(Fo) + 0.00286|Fo|^2^]'
_refine_ls_weighting_scheme calc
_refine_ls_wR_factor_obs 0.087
_reflns_number_observed 2335
_reflns_number_total 3788
_reflns_observed_criterion I>2\s(I)
_cod_data_source_file oa1057.cif
_cod_data_source_block oa1057
_cod_depositor_comments
;
The following automatic conversions were performed:

'_refine_ls_weighting_scheme' value 'w = 1/[\s^2^(Fo) +
0.00286|Fo|^2^]' was changed to 'calc'. New tag
'_refine_ls_weighting_details' was created. The value of the new tag
was set to 'w = 1/[\s^2^(Fo) + 0.00286|Fo|^2^]'.

Automatic conversion script
Id: cif_fix_values 3143 2015-03-26 13:38:13Z robertas 
;
_cod_database_code 2007749

loop_
_symmetry_equiv_pos_as_xyz
x,y,z
-x,-y,-z

loop_
_atom_site_aniso_label
_atom_site_aniso_U_11
_atom_site_aniso_U_22
_atom_site_aniso_U_33
_atom_site_aniso_U_12
_atom_site_aniso_U_13
_atom_site_aniso_U_23
O1 0.066(2) 0.0650(10) 0.0260(10) 0.0230(10) 0.0015(9) 0.0097(9)
O2 0.077(2) 0.083(2) 0.0270(10) 0.0330(10) 0.0020(10) 0.0150(10)
N3 0.052(2) 0.0500(10) 0.0240(10) 0.0100(10) 0.0040(10) 0.0054(10)
N4 0.063(2) 0.066(2) 0.0230(10) 0.0240(10) 0.0050(10) 0.0080(10)
C5 0.049(2) 0.043(2) 0.0270(10) 0.0030(10) 0.0030(10) 0.0060(10)
C6 0.054(2) 0.049(2) 0.0250(10) 0.0100(10) 0.0010(10) 0.0080(10)
C7 0.059(2) 0.053(2) 0.0280(10) 0.018(2) 0.0060(10) 0.0070(10)
C8 0.050(2) 0.048(2) 0.0260(10) 0.0090(10) -0.0010(10) 0.0060(10)
C9 0.050(2) 0.045(2) 0.0250(10) 0.0090(10) -0.0010(10) 0.0050(10)
C10 0.049(2) 0.045(2) 0.0250(10) 0.0110(10) 0.0030(10) 0.0050(10)
C11 0.047(2) 0.047(2) 0.0320(10) 0.0030(10) 0.0010(10) 0.0070(10)
C12 0.051(2) 0.059(2) 0.0300(10) 0.006(2) 0.0000(10) 0.0050(10)
C13 0.050(2) 0.055(2) 0.040(2) 0.004(2) 0.0040(10) -0.0010(10)
C14 0.043(2) 0.049(2) 0.051(2) 0.0000(10) 0.0010(10) 0.0020(10)
C15 0.072(2) 0.078(2) 0.046(2) 0.026(2) 0.003(2) 0.022(2)
C16 0.066(2) 0.070(2) 0.036(2) 0.024(2) 0.008(2) 0.014(2)
C17 0.044(2) 0.052(2) 0.069(2) 0.008(2) 0.001(2) 0.003(2)
C18 0.079(3) 0.062(2) 0.131(4) 0.009(2) 0.010(3) 0.026(3)
C19 0.064(2) 0.076(3) 0.078(3) 0.017(2) 0.014(2) -0.010(2)
C20 0.057(2) 0.101(3) 0.083(3) 0.017(2) -0.012(2) 0.004(2)
C21 0.049(2) 0.046(2) 0.033(2) 0.0060(10) 0.0000(10) 0.0040(10)
C22 0.069(2) 0.075(2) 0.033(2) 0.024(2) -0.003(2) 0.005(2)
C23 0.072(2) 0.070(2) 0.035(2) 0.027(2) 0.002(2) -0.005(2)
C24 0.045(2) 0.048(2) 0.049(2) 0.0000(10) -0.0010(10) 0.0040(10)
C25 0.050(2) 0.056(2) 0.040(2) 0.004(2) -0.0040(10) 0.0090(10)
C26 0.056(2) 0.052(2) 0.032(2) 0.002(2) 0.0000(10) 0.0050(10)
C27 0.052(2) 0.053(2) 0.061(2) 0.009(2) -0.001(2) 0.004(2)
C28 0.062(3) 0.098(3) 0.079(3) 0.019(2) 0.016(2) 0.010(2)
C29 0.077(3) 0.063(2) 0.110(4) 0.011(2) -0.012(3) -0.012(2)
C30 0.064(3) 0.070(2) 0.088(3) 0.016(2) -0.006(2) 0.021(2)

loop_
_atom_site_label
_atom_site_fract_x
_atom_site_fract_y
_atom_site_fract_z
_atom_site_U_iso_or_equiv
_atom_site_thermal_displace_type
_atom_site_calc_flag
_atom_site_calc_attached_atom
_atom_site_refinement_flags
_atom_site_occupancy
O1 0.3739(2) -0.06680(10) 0.6526(3) 0.0548(7) Uani d . . 1.00
O2 0.1296(3) 0.0703(2) -0.0239(3) 0.0656(7) Uani d . . 1.00
N3 0.1879(3) 0.0321(2) 0.5937(3) 0.0437(7) Uani d . . 1.00
N4 0.3135(3) -0.0308(2) 0.0347(3) 0.0534(8) Uani d . . 1.00
C5 0.1247(3) 0.0699(2) 0.4438(4) 0.0402(8) Uani d . . 1.00
C6 0.1992(3) 0.0337(2) 0.2881(4) 0.0441(8) Uani d . . 1.00
C7 0.2027(3) 0.0306(2) 0.0871(4) 0.0489(9) Uani d . . 1.00
C8 0.3791(3) -0.0663(2) 0.1872(4) 0.0428(8) Uani d . . 1.00
C9 0.3095(3) -0.0265(2) 0.3426(4) 0.0412(8) Uani d . . 1.00
C10 0.3012(3) -0.0263(2) 0.5422(4) 0.0411(8) Uani d . . 1.00
C11 0.0061(3) 0.1350(2) 0.4653(4) 0.0427(8) Uani d . . 1.00
C12 -0.0584(3) 0.1606(2) 0.6358(4) 0.0480(9) Uani d . . 1.00
C13 -0.1652(3) 0.2267(2) 0.6542(4) 0.0498(9) Uani d . . 1.00
C14 -0.2114(3) 0.2724(2) 0.5077(4) 0.0487(9) Uani d . . 1.00
C15 -0.1495(4) 0.2439(2) 0.3350(5) 0.0670(10) Uani d . . 1.00
C16 -0.0443(4) 0.1774(2) 0.3144(4) 0.0600(10) Uani d . . 1.00
C17 -0.3213(3) 0.3509(2) 0.5250(5) 0.0570(10) Uani d . . 1.00
C18 -0.2595(5) 0.4282(3) 0.4750(8) 0.091(2) Uani d . . 1.00
C19 -0.3774(4) 0.3708(3) 0.7241(6) 0.0760(10) Uani d . . 1.00
C20 -0.4414(4) 0.3339(3) 0.3960(6) 0.0840(10) Uani d . . 1.00
C21 0.4949(3) -0.1330(2) 0.1644(4) 0.0439(8) Uani d . . 1.00
C22 0.5384(4) -0.1727(2) -0.0109(4) 0.0620(10) Uani d . . 1.00
C23 0.6435(4) -0.2403(2) -0.0278(4) 0.0630(10) Uani d . . 1.00
C24 0.7106(3) -0.2722(2) 0.1281(4) 0.0482(9) Uani d . . 1.00
C25 0.6709(3) -0.2296(2) 0.2995(4) 0.0494(9) Uani d . . 1.00
C26 0.5663(3) -0.1620(2) 0.3183(4) 0.0476(9) Uani d . . 1.00
C27 0.8188(4) -0.3516(2) 0.1026(5) 0.0570(10) Uani d . . 1.00
C28 0.9340(4) -0.3338(3) -0.0206(6) 0.0820(10) Uani d . . 1.00
C29 0.7522(5) -0.4275(3) 0.0115(7) 0.0870(10) Uani d . . 1.00
C30 0.8818(4) -0.3759(2) 0.2875(6) 0.0760(10) Uani d . . 1.00
H(3) 0.1561 0.0451 0.7181 0.0523 Uiso calc . . 1.00
H(4) 0.3415 -0.0468 -0.0907 0.0641 Uiso calc . . 1.00
H(12) -0.0283 0.1319 0.7410 0.0575 Uiso calc . . 1.00
H(13) -0.2087 0.2416 0.7717 0.0596 Uiso calc . . 1.00
H(15) -0.1819 0.2713 0.2293 0.0811 Uiso calc . . 1.00
H(16) -0.0051 0.1599 0.1951 0.0712 Uiso calc . . 1.00
H(18a) -0.1731 0.4300 0.5347 0.1096 Uiso calc . . 1.00
H(18b) -0.2478 0.4242 0.3438 0.1096 Uiso calc . . 1.00
H(18c) -0.3186 0.4796 0.5145 0.1096 Uiso calc . . 1.00
H(19a) -0.4201 0.3240 0.7554 0.0913 Uiso calc . . 1.00
H(19b) -0.3042 0.3796 0.8084 0.0913 Uiso calc . . 1.00
H(19c) -0.4422 0.4214 0.7315 0.0913 Uiso calc . . 1.00
H(20a) -0.4095 0.3206 0.2716 0.0995 Uiso calc . . 1.00
H(20b) -0.5077 0.3837 0.4036 0.0995 Uiso calc . . 1.00
H(20c) -0.4812 0.2868 0.4323 0.0995 Uiso calc . . 1.00
H(22) 0.4948 -0.1531 -0.1196 0.0742 Uiso calc . . 1.00
H(23) 0.6708 -0.2661 -0.1485 0.0760 Uiso calc . . 1.00
H(25) 0.7171 -0.2474 0.4080 0.0592 Uiso calc . . 1.00
H(26) 0.5425 -0.1344 0.4391 0.0570 Uiso calc . . 1.00
H(28a) 0.8992 -0.3256 -0.1415 0.0985 Uiso calc . . 1.00
H(28b) 1.0043 -0.3818 -0.0285 0.0985 Uiso calc . . 1.00
H(28c) 0.9701 -0.2839 0.0321 0.0985 Uiso calc . . 1.00
H(29a) 0.7109 -0.4134 -0.1031 0.1047 Uiso calc . . 1.00
H(29b) 0.6842 -0.4400 0.0919 0.1047 Uiso calc . . 1.00
H(29c) 0.8195 -0.4764 -0.0112 0.1047 Uiso calc . . 1.00
H(30a) 0.9213 -0.3287 0.3486 0.0908 Uiso calc . . 1.00
H(30b) 0.8124 -0.3898 0.3638 0.0908 Uiso calc . . 1.00
H(30c) 0.9501 -0.4242 0.2649 0.0908 Uiso calc . . 1.00

loop_
_atom_type_symbol
_atom_type_scat_dispersion_real
_atom_type_scat_dispersion_imag
_atom_type_scat_source
C 0.018 0.009
;International Tables for Crystallography
(1992, Vol. C, Tables 4.2.6.8 and 6.1.1.1)
;
H 0.000 0.000
;International Tables for Crystallography
(1992, Vol. C, Table 6.1.1.2)
;
N 0.031 0.018
;International Tables for Crystallography
(1992, Vol. C, Tables 4.2.6.8 and 6.1.1.1)
;
O 0.049 0.032
;International Tables for Crystallography
(1992, Vol. C, Tables 4.2.6.8 and 6.1.1.1)
;

loop_
_geom_angle_atom_site_label_1
_geom_angle_atom_site_label_2
_geom_angle_atom_site_label_3
_geom_angle
_geom_angle_publ_flag
C5 N3 C10 112.8(2) yes
C5 N3 H(3) 123.5(2) no
C10 N3 H(3) 123.7(2) no
C7 N4 C8 112.4(2) yes
C7 N4 H(4) 123.7(3) no
C8 N4 H(4) 123.9(3) no
N3 C5 C6 106.2(2) yes
N3 C5 C11 122.5(2) yes
C6 C5 C11 131.3(3) yes
C5 C6 C7 143.2(3) yes
C5 C6 C9 109.2(2) yes
C7 C6 C9 107.4(2) yes
O2 C7 N4 123.8(3) yes
O2 C7 C6 131.9(3) yes
N4 C7 C6 104.4(2) yes
N4 C8 C9 106.4(2) yes
N4 C8 C21 121.7(2) yes
C9 C8 C21 131.8(3) yes
C6 C9 C8 109.4(2) yes
C6 C9 C10 107.2(2) yes
C8 C9 C10 143.3(3) yes
O1 C10 N3 123.9(2) yes
O1 C10 C9 131.4(3) yes
N3 C10 C9 104.7(2) yes
C5 C11 C12 122.5(3) yes
C5 C11 C16 120.2(3) yes
C12 C11 C16 117.2(3) yes
C11 C12 C13 121.1(3) yes
C11 C12 H(12) 119.5(3) no
C13 C12 H(12) 119.4(3) no
C12 C13 C14 122.2(3) yes
C12 C13 H(13) 119.0(3) no
C14 C13 H(13) 118.8(3) no
C13 C14 C15 116.2(3) yes
C13 C14 C17 124.2(3) no
C15 C14 C17 119.7(3) no
C14 C15 C16 122.0(3) yes
C14 C15 H(15) 118.9(3) no
C16 C15 H(15) 119.1(3) no
C11 C16 C15 121.1(3) yes
C11 C16 H(16) 119.4(3) no
C15 C16 H(16) 119.5(3) no
C14 C17 C18 108.9(3) no
C14 C17 C19 111.5(3) no
C14 C17 C20 109.8(3) no
C18 C17 C19 108.6(3) no
C18 C17 C20 110.6(3) no
C19 C17 C20 107.4(3) no
C17 C18 H(18a) 109.7(4) no
C17 C18 H(18b) 109.7(4) no
C17 C18 H(18c) 109.7(4) no
H(18a) C18 H(18b) 109.3(5) no
H(18a) C18 H(18c) 109.3(4) no
H(18b) C18 H(18c) 109.2(5) no
C17 C19 H(19a) 109.6(3) no
C17 C19 H(19b) 109.4(4) no
C17 C19 H(19c) 109.4(4) no
H(19a) C19 H(19b) 109.6(4) no
H(19a) C19 H(19c) 109.6(4) no
H(19b) C19 H(19c) 109.3(4) no
C17 C20 H(20a) 109.3(4) no
C17 C20 H(20b) 109.4(4) no
C17 C20 H(20c) 109.5(4) no
H(20a) C20 H(20b) 109.4(5) no
H(20a) C20 H(20c) 109.5(4) no
H(20b) C20 H(20c) 109.6(4) no
C8 C21 C22 122.2(3) yes
C8 C21 C26 120.8(2) yes
C22 C21 C26 117.0(3) yes
C21 C22 C23 120.9(3) yes
C21 C22 H(22) 119.6(3) no
C23 C22 H(22) 119.6(3) no
C22 C23 C24 121.9(3) yes
C22 C23 H(23) 119.0(3) no
C24 C23 H(23) 119.1(3) no
C23 C24 C25 116.5(3) yes
C23 C24 C27 119.9(3) no
C25 C24 C27 123.6(3) no
C24 C25 C26 122.1(3) yes
C24 C25 H(25) 119.0(3) no
C26 C25 H(25) 118.9(3) no
C21 C26 C25 121.5(3) yes
C21 C26 H(26) 119.2(3) no
C25 C26 H(26) 119.3(3) no
C24 C27 C28 109.5(3) no
C24 C27 C29 108.9(3) no
C24 C27 C30 112.3(3) no
C28 C27 C29 110.1(3) no
C28 C27 C30 108.0(3) no
C29 C27 C30 108.1(3) no
C27 C28 H(28a) 109.4(4) no
C27 C28 H(28b) 109.1(4) no
C27 C28 H(28c) 109.5(4) no
H(28a) C28 H(28b) 109.4(4) no
H(28a) C28 H(28c) 109.8(5) no
H(28b) C28 H(28c) 109.5(4) no
C27 C29 H(29a) 109.5(4) no
C27 C29 H(29b) 109.4(4) no
C27 C29 H(29c) 109.6(4) no
H(29a) C29 H(29b) 109.3(4) no
H(29a) C29 H(29c) 109.5(5) no
H(29b) C29 H(29c) 109.5(4) no
C27 C30 H(30a) 109.5(4) no
C27 C30 H(30b) 109.3(4) no
C27 C30 H(30c) 109.4(4) no
H(30a) C30 H(30b) 109.5(4) no
H(30a) C30 H(30c) 109.6(4) no
H(30b) C30 H(30c) 109.4(4) no

loop_
_geom_bond_atom_site_label_1
_geom_bond_atom_site_label_2
_geom_bond_site_symmetry_1
_geom_bond_site_symmetry_2
_geom_bond_distance
_geom_bond_publ_flag
O1 C10 . . 1.234(4) yes
O2 C7 . . 1.234(4) yes
N3 C5 . . 1.390(4) yes
N3 C10 . . 1.380(4) yes
N4 C7 . . 1.388(4) yes
N4 C8 . . 1.400(4) yes
C5 C6 . . 1.383(4) yes
C5 C11 . . 1.448(4) yes
C6 C7 . . 1.450(4) yes
C6 C9 . . 1.424(4) yes
C8 C9 . . 1.373(4) yes
C8 C21 . . 1.443(4) yes
C9 C10 . . 1.447(4) yes
C11 C12 . . 1.392(4) yes
C11 C16 . . 1.390(4) yes
C12 C13 . . 1.377(4) yes
C13 C14 . . 1.381(4) yes
C14 C15 . . 1.402(5) yes
C14 C17 . . 1.528(4) yes
C15 C16 . . 1.370(5) yes
C17 C18 . . 1.517(6) no
C17 C19 . . 1.536(5) no
C17 C20 . . 1.528(6) no
C21 C22 . . 1.399(4) yes
C21 C26 . . 1.393(4) yes
C22 C23 . . 1.380(5) yes
C23 C24 . . 1.403(5) yes
C24 C25 . . 1.380(4) yes
C24 C27 . . 1.528(4) yes
C25 C26 . . 1.378(4) yes
C27 C28 . . 1.533(6) no
C27 C29 . . 1.525(6) no
C27 C30 . . 1.528(6) no

loop_
_geom_contact_atom_site_label_1
_geom_contact_atom_site_label_2
_geom_contact_distance
_geom_contact_site_symmetry_2
O1 N4 2.817(3) 1_556
O1 C22 3.370(4) 1_556
O1 C8 3.526(4) 2_656
O2 N3 2.818(3) 1_554
O2 C12 3.376(4) 1_554
N3 C26 3.390(4) 2_656
N3 C11 3.448(4) 2_556
N3 C7 3.570(4) 1_556
N3 C25 3.586(4) 2_656
N3 N4 3.591(3) 1_556
N4 C10 3.568(4) 1_554
C9 C12 3.487(5) 2_556
C10 C26 3.450(4) 2_656
C10 C12 3.542(4) 2_556

loop_
_cod_related_entry_id
_cod_related_entry_database
_cod_related_entry_code
1 ChemSpider 11420727
